data_7040958
loop_
_publ_author_name
'Feng, Yong-An'
'Qiu, Hao'
'Yang, Sa-Sha'
'Du, Jiang'
'Zhang, Tong-Lai'

_publ_section_title
;
 Carbonyl-bridged energetic materials: biomimetic synthesis, organic
 catalytic synthesis, and energetic performances.
;
_journal_issue 43
_journal_name_full 'Dalton transactions (Cambridge, England : 2003)'
_journal_page_first 17117
_journal_page_last 17122
_journal_paper_doi 10.1039/c6dt03271k
_journal_volume 45
_journal_year 2016
_chemical_formula_sum 'C12 H28.73 Co N33 O6.63'
_chemical_formula_weight 800.47
_chemical_name_systematic Co-btm/btk-G
_space_group_IT_number 2
_symmetry_cell_setting triclinic
_symmetry_space_group_name_Hall '-P 1'
_symmetry_space_group_name_H-M 'P -1'
_atom_sites_solution_hydrogens geom
_atom_sites_solution_primary direct
_atom_sites_solution_secondary difmap
_audit_creation_method SHELXL-97
_audit_update_record
;
2016-07-30 deposited with the CCDC.
2016-10-17 downloaded from the CCDC.
;
_cell_angle_alpha 75.697(7)
_cell_angle_beta 76.691(8)
_cell_angle_gamma 65.697(5)
_cell_formula_units_Z 4
_cell_length_a 11.9362(16)
_cell_length_b 12.6704(17)
_cell_length_c 24.704(4)
_cell_measurement_reflns_used 11092
_cell_measurement_temperature 153(2)
_cell_measurement_theta_max 29.127
_cell_measurement_theta_min 2.365
_cell_volume 3264.4(8)
_computing_cell_refinement 'CrystalClear (Rigaku Inc., 2008)'
_computing_data_collection 'CrystalClear (Rigaku Inc., 2008)'
_computing_data_reduction 'CrystalClear (Rigaku Inc., 2008)'
_computing_structure_refinement 'SHELXL-97 (Sheldrick, 1997)'
_computing_structure_solution 'SHELXS-97 (Sheldrick, 1990)'
_diffrn_ambient_temperature 153(2)
_diffrn_detector_area_resol_mean 28.5714
_diffrn_measured_fraction_theta_full 0.979
_diffrn_measured_fraction_theta_max 0.979
_diffrn_measurement_device_type AFC10/Saturn724+
_diffrn_measurement_method 'phi and omega scans'
_diffrn_radiation_monochromator graphite
_diffrn_radiation_source 'Rotating Anode'
_diffrn_radiation_type MoK\a
_diffrn_radiation_wavelength 0.71073
_diffrn_reflns_av_R_equivalents 0.0334
_diffrn_reflns_av_sigmaI/netI 0.0555
_diffrn_reflns_limit_h_max 16
_diffrn_reflns_limit_h_min -16
_diffrn_reflns_limit_k_max 17
_diffrn_reflns_limit_k_min -17
_diffrn_reflns_limit_l_max 32
_diffrn_reflns_limit_l_min -33
_diffrn_reflns_number 35741
_diffrn_reflns_theta_full 29.14
_diffrn_reflns_theta_max 29.14
_diffrn_reflns_theta_min 2.28
_diffrn_standards_decay_% 0
_diffrn_standards_interval_count 0
_diffrn_standards_interval_time 0
_diffrn_standards_number 0
_exptl_absorpt_coefficient_mu 0.616
_exptl_absorpt_correction_T_max 0.8815
_exptl_absorpt_correction_T_min 0.7732
_exptl_absorpt_correction_type multi-scan
_exptl_crystal_colour Orange
_exptl_crystal_density_diffrn 1.629
_exptl_crystal_density_method 'not measured'
_exptl_crystal_description Prism
_exptl_crystal_F_000 1647
_exptl_crystal_size_max 0.44
_exptl_crystal_size_mid 0.23
_exptl_crystal_size_min 0.21
_refine_diff_density_max 1.018
_refine_diff_density_min -1.058
_refine_diff_density_rms 0.103
_refine_ls_extinction_method none
_refine_ls_goodness_of_fit_ref 1.003
_refine_ls_hydrogen_treatment constr
_refine_ls_matrix_type full
_refine_ls_number_parameters 966
_refine_ls_number_reflns 17232
_refine_ls_number_restraints 0
_refine_ls_restrained_S_all 1.003
_refine_ls_R_factor_all 0.0896
_refine_ls_R_factor_gt 0.0757
_refine_ls_shift/su_max 0.001
_refine_ls_shift/su_mean 0.000
_refine_ls_structure_factor_coef Fsqd
_refine_ls_weighting_details 'calc w=1/[\s^2^(Fo^2^)+(0.0865P)^2^+8.3600P] where P=(Fo^2^+2Fc^2^)/3'
_refine_ls_weighting_scheme calc
_refine_ls_wR_factor_gt 0.1924
_refine_ls_wR_factor_ref 0.2039
_reflns_number_gt 14361
_reflns_number_total 17232
_reflns_threshold_expression >2sigma(I)
_cod_data_source_file c6dt03271k2.cif
_cod_data_source_block bn4032a
_cod_depositor_comments
;
The following automatic conversions were performed:

'_symmetry_cell_setting' value 'Triclinic' changed to 'triclinic'
according to
/usr/data/users/saulius/crontab/automatic-downloads/rss-feeds/RSC/lib/dictionaries/cif_core.dic
dictionary named 'cif_core.dic' version 2.4.2 from 2011-04-26.

Automatic conversion script
Id: cif_fix_values 4268 2015-11-12 08:31:59Z antanas 

 Adding full bibliography for 7040954--7040958.cif.

The following automatic conversions were performed:

'_exptl_absorpt_correction_type' value 'Multi-scans' was replaced
with the value 'multi-scan' as specified in the replacement file
'src/cod-tools/trunk/data/replacement-values/replacement_values.lst'.

Automatic conversion script
Id: cif_fix_values 5376 2017-05-30 11:51:03Z andrius 
;
_cod_original_sg_symbol_H-M P-1
_cod_database_code 7040958

loop_
_symmetry_equiv_pos_as_xyz
'x, y, z'
'-x, -y, -z'

loop_
_atom_site_label
_atom_site_type_symbol
_atom_site_fract_x
_atom_site_fract_y
_atom_site_fract_z
_atom_site_U_iso_or_equiv
_atom_site_adp_type
_atom_site_occupancy
_atom_site_symmetry_multiplicity
_atom_site_calc_flag
_atom_site_refinement_flags
_atom_site_disorder_assembly
_atom_site_disorder_group
Co1 Co 0.44615(4) 1.22549(4) 0.336950(18) 0.02012(11) Uani 1 1 d . . .
Co2 Co 0.04976(4) 0.83193(4) 0.160277(19) 0.02149(11) Uani 1 1 d . . .
O1 O 0.5507(3) 1.1971(3) 0.14534(14) 0.0557(9) Uani 1 1 d . . .
O2 O 0.1072(3) 1.5688(3) 0.37701(17) 0.0640(11) Uani 1 1 d . . .
O4 O 0.4006(3) 0.4872(3) 0.14304(15) 0.0520(8) Uani 1 1 d . . .
O5 O -0.0569(4) 0.9213(4) 0.34153(15) 0.0673(11) Uani 1 1 d . . .
N1 N 0.5329(2) 1.2234(2) 0.39409(12) 0.0234(5) Uani 1 1 d . A .
N2 N 0.5267(3) 1.3222(2) 0.40827(13) 0.0267(6) Uani 1 1 d . . .
N3 N 0.5933(3) 1.2898(3) 0.44925(13) 0.0303(6) Uani 1 1 d . . .
N4 N 0.6433(3) 1.1714(3) 0.46220(13) 0.0310(6) Uani 1 1 d . A .
N5 N 0.5530(3) 0.8772(3) 0.40429(14) 0.0329(7) Uani 1 1 d . A .
N6 N 0.4718(3) 0.8926(3) 0.37012(15) 0.0358(7) Uani 1 1 d . . .
N7 N 0.4303(3) 1.0013(3) 0.34386(14) 0.0312(6) Uani 1 1 d . . .
N8 N 0.4847(2) 1.0592(2) 0.36094(12) 0.0237(5) Uani 1 1 d . A .
N9 N 0.5974(2) 1.1920(2) 0.28343(12) 0.0236(5) Uani 1 1 d . . .
N10 N 0.7071(3) 1.1752(3) 0.29555(14) 0.0306(6) Uani 1 1 d . . .
N11 N 0.7889(3) 1.1582(3) 0.24919(16) 0.0394(8) Uani 1 1 d . . .
N12 N 0.7352(3) 1.1647(3) 0.20635(15) 0.0365(7) Uani 1 1 d . . .
N13 N 0.3061(3) 1.2149(3) 0.20287(15) 0.0380(7) Uani 1 1 d . . .
N14 N 0.2101(3) 1.2258(3) 0.24489(15) 0.0368(7) Uani 1 1 d . . .
N15 N 0.2397(3) 1.2333(3) 0.29175(13) 0.0293(6) Uani 1 1 d . . .
N16 N 0.3577(2) 1.2257(2) 0.28058(12) 0.0237(5) Uani 1 1 d . . .
N17 N 0.4054(2) 1.3922(2) 0.31152(12) 0.0237(5) Uani 1 1 d . . .
N18 N 0.4806(3) 1.4359(3) 0.27209(14) 0.0339(7) Uani 1 1 d . . .
N19 N 0.4254(3) 1.5515(3) 0.26373(16) 0.0389(8) Uani 1 1 d . . .
N20 N 0.3158(3) 1.5858(3) 0.29682(15) 0.0368(7) Uani 1 1 d . . .
N21 N 0.1154(3) 1.3451(3) 0.43936(16) 0.0421(8) Uani 1 1 d . . .
N22 N 0.1578(3) 1.2282(3) 0.45748(18) 0.0489(10) Uani 1 1 d . . .
N23 N 0.2658(3) 1.1763(3) 0.42864(16) 0.0409(8) Uani 1 1 d . . .
N24 N 0.2969(3) 1.2597(2) 0.39108(12) 0.0261(6) Uani 1 1 d . . .
N25 N -0.0312(2) 0.8090(3) 0.10799(12) 0.0260(6) Uani 1 1 d . . .
N26 N -0.0083(3) 0.7027(3) 0.09680(14) 0.0338(7) Uani 1 1 d . . .
N27 N -0.0774(3) 0.7187(4) 0.05877(16) 0.0438(8) Uani 1 1 d . . .
N28 N -0.1463(3) 0.8347(4) 0.04490(15) 0.0448(9) Uani 1 1 d . . .
N29 N -0.0919(3) 1.1666(3) 0.07527(18) 0.0488(10) Uani 1 1 d . . .
N30 N -0.0048(4) 1.1696(3) 0.09968(19) 0.0514(10) Uani 1 1 d . . .
N31 N 0.0517(3) 1.0678(3) 0.12987(18) 0.0429(8) Uani 1 1 d . . .
N32 N 0.0009(3) 0.9949(3) 0.12532(13) 0.0299(6) Uani 1 1 d . . .
N33 N 0.0933(2) 0.6692(2) 0.19624(12) 0.0240(5) Uani 1 1 d . . .
N34 N 0.0162(3) 0.6304(3) 0.23661(14) 0.0330(7) Uani 1 1 d . . .
N35 N 0.0740(3) 0.5159(3) 0.25129(15) 0.0394(8) Uani 1 1 d . . .
N36 N 0.1876(3) 0.4790(3) 0.22171(14) 0.0357(7) Uani 1 1 d . . .
N37 N 0.3873(3) 0.6965(3) 0.06534(15) 0.0391(8) Uani 1 1 d . . .
N38 N 0.3419(3) 0.8096(3) 0.03933(16) 0.0436(9) Uani 1 1 d . . .
N39 N 0.2302(3) 0.8655(3) 0.06461(15) 0.0388(8) Uani 1 1 d . . .
N40 N 0.2011(3) 0.7888(3) 0.10759(13) 0.0286(6) Uani 1 1 d . . .
N41 N -0.1008(2) 0.8722(2) 0.21326(12) 0.0237(5) Uani 1 1 d . . .
N42 N -0.2074(3) 0.8751(3) 0.20353(13) 0.0309(6) Uani 1 1 d . . .
N43 N -0.2878(3) 0.8930(3) 0.25045(16) 0.0397(8) Uani 1 1 d . . .
N44 N -0.2349(3) 0.9006(3) 0.29098(15) 0.0389(7) Uani 1 1 d . . .
N45 N 0.1848(4) 0.9012(4) 0.27897(16) 0.0462(9) Uani 1 1 d . . .
N46 N 0.2794(3) 0.8818(4) 0.23711(18) 0.0492(9) Uani 1 1 d . . .
N47 N 0.2524(3) 0.8538(3) 0.19562(16) 0.0411(8) Uani 1 1 d . . .
N48 N 0.1359(3) 0.8559(3) 0.21024(14) 0.0308(6) Uani 1 1 d . . .
C1 C 0.6045(3) 1.1331(3) 0.42773(14) 0.0266(6) Uani 1 1 d . . .
C3 C 0.5593(3) 0.9819(3) 0.39782(15) 0.0269(7) Uani 1 1 d . . .
C4 C 0.6163(3) 1.1861(3) 0.22863(15) 0.0282(7) Uani 1 1 d . . .
C5 C 0.5223(4) 1.2002(3) 0.19558(16) 0.0335(8) Uani 1 1 d . . .
C6 C 0.3968(3) 1.2148(3) 0.22611(15) 0.0300(7) Uani 1 1 d . . .
C7 C 0.3053(3) 1.4856(3) 0.32621(16) 0.0297(7) Uani 1 1 d . . .
C8 C 0.1982(4) 1.4800(3) 0.36796(18) 0.0382(9) Uani 1 1 d . . .
C2 C 0.6424(4) 1.0072(3) 0.42516(17) 0.0350(8) Uani 0.734(13) 1 d P A 1
H2A H 0.6450 0.9620 0.4641 0.042 Uiso 0.734(13) 1 calc PR A 1
H2B H 0.7276 0.9790 0.4042 0.042 Uiso 0.734(13) 1 calc PR A 1
O3' O 0.7194(13) 0.9317(10) 0.4479(7) 0.068(6) Uani 0.266(13) 1 d P A 2
C2' C 0.6424(4) 1.0072(3) 0.42516(17) 0.0350(8) Uani 0.266(13) 1 d P A 2
C9 C 0.2039(3) 1.3627(3) 0.39870(16) 0.0307(7) Uani 1 1 d . . .
C10 C -0.1164(3) 0.8869(4) 0.07617(16) 0.0349(8) Uani 1 1 d . . .
C11 C -0.1731(4) 1.0150(4) 0.0767(2) 0.0452(10) Uani 1 1 d . . .
H11A H -0.2503 1.0327 0.1043 0.054 Uiso 1 1 calc R . .
H11B H -0.1955 1.0574 0.0390 0.054 Uiso 1 1 calc R . .
C12 C -0.0875(3) 1.0573(3) 0.09191(16) 0.0364(8) Uani 1 1 d . . .
C13 C 0.1970(3) 0.5756(3) 0.18799(15) 0.0264(6) Uani 1 1 d . . .
C14 C 0.3067(3) 0.5762(3) 0.14621(16) 0.0320(7) Uani 1 1 d . . .
C15 C 0.2977(3) 0.6864(3) 0.10727(16) 0.0291(7) Uani 1 1 d . . .
C16 C -0.1199(3) 0.8880(3) 0.26671(15) 0.0308(7) Uani 1 1 d . . .
C17 C -0.0280(4) 0.8978(4) 0.29433(18) 0.0437(10) Uani 1 1 d . . .
C18 C 0.0954(4) 0.8849(4) 0.26119(17) 0.0366(8) Uani 1 1 d . . .
C19 C -0.0939(3) 1.1317(4) 0.52126(17) 0.0340(8) Uani 1 1 d . . .
C20 C 0.2166(4) 1.4035(3) 0.54631(18) 0.0379(9) Uani 1 1 d . . .
C21 C 0.3766(4) 1.1201(3) 0.05621(17) 0.0347(8) Uani 1 1 d . . .
C22 C 0.6871(4) 1.4437(4) 0.02545(19) 0.0412(9) Uani 1 1 d . . .
C23 C -0.2348(4) 0.5213(4) 0.3215(2) 0.0449(10) Uani 1 1 d . . .
C24 C 0.7215(5) 1.5257(5) 0.1727(2) 0.0533(12) Uani 1 1 d . . .
N49 N -0.1825(3) 1.0912(3) 0.54393(16) 0.0421(8) Uani 1 1 d . . .
H49A H -0.1847 1.0538 0.5790 0.051 Uiso 1 1 calc R . .
H49B H -0.2397 1.1015 0.5240 0.051 Uiso 1 1 calc R . .
N50 N -0.0904(3) 1.1890(3) 0.46841(15) 0.0423(8) Uani 1 1 d . . .
H50A H -0.1476 1.2000 0.4484 0.051 Uiso 1 1 calc R . .
H50B H -0.0309 1.2160 0.4534 0.051 Uiso 1 1 calc R . .
N51 N -0.0065(4) 1.1177(4) 0.55013(16) 0.0506(10) Uani 1 1 d . . .
H51A H -0.0070 1.0805 0.5853 0.061 Uiso 1 1 calc R . .
H51B H 0.0520 1.1455 0.5342 0.061 Uiso 1 1 calc R . .
N52 N 0.1613(4) 1.3364(3) 0.58174(19) 0.0562(11) Uani 1 1 d . . .
H52A H 0.2054 1.2629 0.5948 0.067 Uiso 1 1 calc R . .
H52B H 0.0803 1.3653 0.5922 0.067 Uiso 1 1 calc R . .
N53 N 0.1511(3) 1.5144(3) 0.52621(16) 0.0421(8) Uani 1 1 d . . .
H53A H 0.1887 1.5583 0.5026 0.050 Uiso 1 1 calc R . .
H53B H 0.0702 1.5440 0.5364 0.050 Uiso 1 1 calc R . .
N54 N 0.3378(3) 1.3606(3) 0.53051(17) 0.0462(9) Uani 1 1 d . . .
H54A H 0.3822 1.2872 0.5435 0.055 Uiso 1 1 calc R . .
H54B H 0.3743 1.4054 0.5070 0.055 Uiso 1 1 calc R . .
N55 N 0.4737(3) 1.1430(3) 0.05802(15) 0.0386(8) Uani 1 1 d . . .
H55A H 0.5268 1.1485 0.0272 0.046 Uiso 1 1 calc R . .
H55B H 0.4855 1.1527 0.0901 0.046 Uiso 1 1 calc R . .
N56 N 0.2965(3) 1.1118(3) 0.10320(16) 0.0433(8) Uani 1 1 d . . .
H56A H 0.2314 1.0966 0.1023 0.052 Uiso 1 1 calc R . .
H56B H 0.3087 1.1216 0.1351 0.052 Uiso 1 1 calc R . .
N57 N 0.3600(4) 1.1059(4) 0.00874(17) 0.0511(10) Uani 1 1 d . . .
H57A H 0.4135 1.1116 -0.0219 0.061 Uiso 1 1 calc R . .
H57B H 0.2954 1.0906 0.0073 0.061 Uiso 1 1 calc R . .
N58 N 0.6480(3) 1.3913(3) 0.07624(17) 0.0524(10) Uani 1 1 d . . .
H58A H 0.5759 1.4286 0.0953 0.063 Uiso 1 1 calc R . .
H58B H 0.6946 1.3196 0.0905 0.063 Uiso 1 1 calc R . .
N59 N 0.6186(3) 1.5501(3) 0.00389(18) 0.0575(12) Uani 1 1 d . . .
H59A H 0.6431 1.5826 -0.0301 0.069 Uiso 1 1 calc R . .
H59B H 0.5481 1.5894 0.0234 0.069 Uiso 1 1 calc R . .
N60 N 0.7935(3) 1.3839(3) -0.00358(16) 0.0448(9) Uani 1 1 d . . .
H60A H 0.8185 1.4159 -0.0376 0.054 Uiso 1 1 calc R . .
H60B H 0.8392 1.3123 0.0112 0.054 Uiso 1 1 calc R . .
N61 N -0.1254(4) 0.4346(3) 0.32012(17) 0.0472(9) Uani 1 1 d . . .
H61A H -0.0586 0.4480 0.3021 0.057 Uiso 1 1 calc R . .
H61B H -0.1191 0.3631 0.3373 0.057 Uiso 1 1 calc R . .
N62 N -0.3358(4) 0.5020(4) 0.34891(19) 0.0569(11) Uani 1 1 d . . .
H62A H -0.3299 0.4307 0.3664 0.068 Uiso 1 1 calc R . .
H62B H -0.4087 0.5603 0.3497 0.068 Uiso 1 1 calc R . .
N63 N -0.2443(4) 0.6281(3) 0.2958(2) 0.0607(12) Uani 1 1 d . . .
H63A H -0.1775 0.6416 0.2777 0.073 Uiso 1 1 calc R . .
H63B H -0.3174 0.6862 0.2967 0.073 Uiso 1 1 calc R . .
N64 N 0.7351(4) 1.4283(4) 0.20894(19) 0.0547(11) Uani 1 1 d . . .
H64A H 0.6702 1.4190 0.2319 0.066 Uiso 1 1 calc R . .
H64B H 0.8091 1.3719 0.2104 0.066 Uiso 1 1 calc R . .
N65 N 0.6120(4) 1.6106(4) 0.1699(2) 0.0696(14) Uani 1 1 d . . .
H65A H 0.5464 1.6023 0.1926 0.084 Uiso 1 1 calc R . .
H65B H 0.6041 1.6757 0.1453 0.084 Uiso 1 1 calc R . .
N66 N 0.8230(5) 1.5338(5) 0.1382(3) 0.0908(19) Uani 1 1 d . . .
H66A H 0.8952 1.4750 0.1406 0.109 Uiso 1 1 calc R . .
H66B H 0.8177 1.5980 0.1132 0.109 Uiso 1 1 calc R . .
O6 O 0.5165(4) 0.8465(3) 0.10845(17) 0.0674(10) Uani 1 1 d . . .
O7 O -0.0042(4) 1.2937(5) 0.1915(2) 0.0963(18) Uani 1 1 d . . .
O8 O 0.8638(3) 1.2055(3) 0.35895(13) 0.0458(7) Uani 1 1 d . . .
H8A' H 0.9390 1.1674 0.3445 0.055 Uiso 1 1 d R . .
H8B' H 0.8169 1.1920 0.3431 0.055 Uiso 1 1 d R . .
O9 O 0.6432(3) 1.4123(3) 0.52688(13) 0.0417(7) Uani 1 1 d . . .
H9A H 0.6260 1.3815 0.5045 0.050 Uiso 1 1 d R . .
H9B H 0.6245 1.3857 0.5608 0.050 Uiso 1 1 d R . .
O10 O 0.1191(3) 1.0631(3) 0.35223(12) 0.0431(7) Uani 1 1 d . . .
O11 O 0.4250(3) 1.6969(3) 0.36023(13) 0.0459(7) Uani 1 1 d . . .
O12 O 0.0505(5) 1.3787(4) 0.0465(2) 0.0848(14) Uani 1 1 d . . .
O13 O 0.2167(3) 0.4102(3) 0.09558(14) 0.0525(8) Uani 1 1 d . . .
H13A H 0.1719 0.3923 0.0796 0.063 Uiso 1 1 d R . .
H13B H 0.2372 0.3586 0.1246 0.063 Uiso 1 1 d R . .
O14 O -0.5027(4) 0.9507(4) 0.1951(2) 0.0467(14) Uani 0.708(9) 1 d P B 1
H14B H -0.4451 0.9407 0.2126 0.056 Uiso 0.708(9) 1 d PR B 1
H14A H -0.5654 0.9457 0.2180 0.056 Uiso 0.708(9) 1 d PR B 1
O14' O -0.4680(13) 0.8362(16) 0.2296(8) 0.087(6) Uani 0.292(9) 1 d P B 2

loop_
_atom_site_aniso_label
_atom_site_aniso_U_11
_atom_site_aniso_U_22
_atom_site_aniso_U_33
_atom_site_aniso_U_23
_atom_site_aniso_U_13
_atom_site_aniso_U_12
Co1 0.01648(19) 0.01719(19) 0.0252(2) -0.00419(15) -0.00400(15) -0.00406(15)
Co2 0.01403(19) 0.0200(2) 0.0264(2) -0.00167(16) -0.00272(15) -0.00378(15)
O1 0.057(2) 0.076(3) 0.0393(17) -0.0161(17) -0.0010(15) -0.0295(19)
O2 0.0441(18) 0.0331(16) 0.081(3) -0.0066(16) 0.0121(17) 0.0057(14)
O4 0.0321(15) 0.0314(15) 0.065(2) -0.0004(14) 0.0064(14) 0.0034(12)
O5 0.060(2) 0.096(3) 0.0450(19) -0.027(2) -0.0107(17) -0.019(2)
N1 0.0207(12) 0.0206(12) 0.0265(13) -0.0056(10) -0.0050(10) -0.0039(10)
N2 0.0261(13) 0.0232(13) 0.0334(15) -0.0087(11) -0.0064(11) -0.0086(11)
N3 0.0297(15) 0.0330(15) 0.0313(15) -0.0066(12) -0.0093(12) -0.0116(12)
N4 0.0274(14) 0.0360(16) 0.0318(15) -0.0055(13) -0.0089(12) -0.0118(13)
N5 0.0314(15) 0.0217(13) 0.0411(17) -0.0013(12) -0.0058(13) -0.0074(12)
N6 0.0382(17) 0.0242(14) 0.0466(19) -0.0023(13) -0.0085(14) -0.0141(13)
N7 0.0310(15) 0.0211(13) 0.0442(18) -0.0044(12) -0.0094(13) -0.0111(12)
N8 0.0202(12) 0.0172(11) 0.0300(14) -0.0031(10) -0.0041(10) -0.0035(10)
N9 0.0202(12) 0.0189(12) 0.0308(14) -0.0054(10) -0.0042(10) -0.0054(10)
N10 0.0194(13) 0.0318(15) 0.0403(17) -0.0104(13) -0.0033(12) -0.0075(11)
N11 0.0244(15) 0.0426(19) 0.049(2) -0.0138(16) 0.0038(14) -0.0116(14)
N12 0.0297(15) 0.0359(17) 0.0402(18) -0.0091(14) 0.0051(13) -0.0126(13)
N13 0.0359(17) 0.0441(19) 0.0395(18) -0.0097(15) -0.0096(14) -0.0169(15)
N14 0.0348(16) 0.0386(17) 0.0431(19) -0.0027(14) -0.0137(14) -0.0182(14)
N15 0.0237(13) 0.0278(14) 0.0371(16) 0.0009(12) -0.0102(12) -0.0110(11)
N16 0.0201(12) 0.0197(12) 0.0300(14) -0.0008(10) -0.0070(10) -0.0062(10)
N17 0.0217(12) 0.0196(12) 0.0285(14) -0.0030(10) -0.0054(10) -0.0059(10)
N18 0.0306(15) 0.0231(14) 0.0438(18) -0.0013(13) -0.0009(13) -0.0109(12)
N19 0.0395(18) 0.0213(14) 0.051(2) -0.0015(13) -0.0066(15) -0.0097(13)
N20 0.0390(17) 0.0244(14) 0.0407(18) -0.0051(13) -0.0052(14) -0.0064(13)
N21 0.0261(15) 0.0387(18) 0.053(2) -0.0115(16) 0.0081(14) -0.0084(14)
N22 0.0351(18) 0.0408(19) 0.059(2) -0.0110(17) 0.0189(17) -0.0146(16)
N23 0.0335(17) 0.0303(16) 0.048(2) -0.0065(14) 0.0122(15) -0.0114(14)
N24 0.0217(13) 0.0241(13) 0.0302(14) -0.0036(11) -0.0026(11) -0.0075(11)
N25 0.0185(12) 0.0287(14) 0.0248(13) -0.0039(11) -0.0032(10) -0.0033(11)
N26 0.0270(14) 0.0373(17) 0.0389(17) -0.0108(14) -0.0062(13) -0.0107(13)
N27 0.0351(17) 0.056(2) 0.046(2) -0.0173(17) -0.0092(15) -0.0166(17)
N28 0.0318(17) 0.062(2) 0.0392(19) -0.0134(17) -0.0113(14) -0.0107(17)
N29 0.0369(18) 0.0275(16) 0.064(2) 0.0062(16) -0.0009(17) -0.0055(14)
N30 0.047(2) 0.0249(16) 0.070(3) 0.0014(17) -0.0003(19) -0.0119(15)
N31 0.0305(16) 0.0298(16) 0.068(2) -0.0075(16) -0.0006(16) -0.0143(14)
N32 0.0224(13) 0.0252(14) 0.0359(16) -0.0012(12) 0.0017(11) -0.0084(11)
N33 0.0170(12) 0.0218(12) 0.0272(14) -0.0021(10) -0.0027(10) -0.0030(10)
N34 0.0255(14) 0.0238(14) 0.0367(16) 0.0037(12) 0.0023(12) -0.0051(11)
N35 0.0311(16) 0.0256(15) 0.0465(19) 0.0044(13) 0.0022(14) -0.0060(13)
N36 0.0267(15) 0.0239(14) 0.0420(18) 0.0024(13) 0.0000(13) -0.0023(12)
N37 0.0241(14) 0.0337(17) 0.0447(19) -0.0011(14) 0.0055(13) -0.0049(13)
N38 0.0293(16) 0.0360(18) 0.046(2) 0.0026(15) 0.0086(14) -0.0061(14)
N39 0.0255(15) 0.0354(17) 0.0395(18) 0.0052(14) 0.0068(13) -0.0083(13)
N40 0.0199(12) 0.0245(13) 0.0327(15) 0.0006(11) -0.0014(11) -0.0040(11)
N41 0.0166(11) 0.0225(12) 0.0287(14) -0.0049(10) -0.0038(10) -0.0036(10)
N42 0.0172(12) 0.0364(16) 0.0368(16) -0.0106(13) 0.0004(11) -0.0077(12)
N43 0.0238(14) 0.0423(18) 0.049(2) -0.0163(16) 0.0113(14) -0.0124(14)
N44 0.0343(17) 0.0393(18) 0.0380(18) -0.0140(14) 0.0079(14) -0.0116(14)
N45 0.047(2) 0.058(2) 0.046(2) -0.0148(18) -0.0132(17) -0.0248(19)
N46 0.0339(18) 0.062(3) 0.058(2) -0.022(2) -0.0116(17) -0.0148(17)
N47 0.0243(15) 0.048(2) 0.057(2) -0.0158(17) -0.0094(14) -0.0144(14)
N48 0.0209(13) 0.0299(15) 0.0422(17) -0.0077(13) -0.0088(12) -0.0071(11)
C1 0.0234(15) 0.0264(15) 0.0269(16) 0.0013(12) -0.0085(12) -0.0069(12)
C3 0.0243(15) 0.0179(14) 0.0326(17) -0.0033(12) -0.0037(13) -0.0030(12)
C4 0.0251(15) 0.0257(15) 0.0305(17) -0.0070(13) 0.0010(13) -0.0078(13)
C5 0.0378(19) 0.0342(18) 0.0290(18) -0.0086(14) -0.0033(15) -0.0131(16)
C6 0.0296(17) 0.0311(17) 0.0307(17) -0.0080(14) -0.0073(14) -0.0096(14)
C7 0.0279(16) 0.0204(14) 0.0351(18) -0.0072(13) -0.0055(14) -0.0017(13)
C8 0.0294(18) 0.0268(17) 0.044(2) -0.0079(16) -0.0006(16) 0.0015(14)
C2 0.0342(18) 0.0265(17) 0.040(2) -0.0018(15) -0.0153(16) -0.0044(14)
O3' 0.067(10) 0.023(6) 0.110(14) 0.016(6) -0.059(9) -0.005(6)
C2' 0.0342(18) 0.0265(17) 0.040(2) -0.0018(15) -0.0153(16) -0.0044(14)
C9 0.0197(14) 0.0285(17) 0.0367(19) -0.0096(14) -0.0004(13) -0.0017(13)
C10 0.0266(17) 0.041(2) 0.0283(17) -0.0024(15) -0.0081(14) -0.0034(15)
C11 0.039(2) 0.040(2) 0.046(2) 0.0017(18) -0.0207(18) -0.0026(18)
C12 0.0300(18) 0.0247(16) 0.0350(19) 0.0045(14) 0.0024(15) -0.0002(14)
C13 0.0219(14) 0.0199(14) 0.0309(17) -0.0004(12) -0.0034(12) -0.0038(12)
C14 0.0206(15) 0.0265(16) 0.0387(19) -0.0036(14) -0.0011(14) -0.0018(13)
C15 0.0183(14) 0.0260(16) 0.0348(18) -0.0039(13) 0.0002(13) -0.0031(12)
C16 0.0317(17) 0.0301(17) 0.0294(17) -0.0103(14) 0.0003(14) -0.0100(14)
C17 0.046(2) 0.054(3) 0.032(2) -0.0149(18) -0.0054(17) -0.015(2)
C18 0.0350(19) 0.041(2) 0.039(2) -0.0085(16) -0.0125(16) -0.0152(17)
C19 0.0283(17) 0.039(2) 0.0365(19) -0.0085(16) -0.0089(14) -0.0111(15)
C20 0.0289(18) 0.0302(18) 0.043(2) -0.0092(16) 0.0035(15) -0.0028(15)
C21 0.0315(18) 0.0323(18) 0.040(2) -0.0104(16) -0.0096(15) -0.0071(15)
C22 0.0264(17) 0.0326(19) 0.047(2) 0.0006(17) 0.0048(16) -0.0037(15)
C23 0.043(2) 0.043(2) 0.053(3) -0.014(2) 0.0077(19) -0.025(2)
C24 0.047(3) 0.050(3) 0.064(3) -0.003(2) -0.003(2) -0.027(2)
N49 0.0354(17) 0.049(2) 0.045(2) 0.0047(16) -0.0157(15) -0.0201(16)
N50 0.0375(18) 0.052(2) 0.0395(19) -0.0018(16) -0.0109(15) -0.0192(16)
N51 0.043(2) 0.085(3) 0.0349(19) -0.0061(19) -0.0108(15) -0.034(2)
N52 0.040(2) 0.0337(19) 0.071(3) -0.0015(18) 0.0160(19) -0.0076(16)
N53 0.0269(15) 0.0291(16) 0.056(2) -0.0063(15) -0.0008(15) -0.0004(13)
N54 0.0274(16) 0.0265(16) 0.061(2) 0.0030(15) 0.0056(15) 0.0011(13)
N55 0.0368(17) 0.053(2) 0.0346(17) -0.0139(15) 0.0029(13) -0.0261(16)
N56 0.0352(17) 0.056(2) 0.046(2) -0.0144(17) -0.0001(15) -0.0243(17)
N57 0.0381(19) 0.062(3) 0.050(2) -0.0211(19) -0.0165(17) -0.0031(17)
N58 0.0370(19) 0.0336(18) 0.055(2) 0.0064(16) 0.0113(16) 0.0010(15)
N59 0.0375(19) 0.0309(18) 0.066(3) 0.0067(17) 0.0156(18) 0.0044(15)
N60 0.0337(17) 0.0300(16) 0.047(2) 0.0018(15) 0.0072(15) -0.0006(14)
N61 0.047(2) 0.0368(18) 0.054(2) 0.0003(16) 0.0014(17) -0.0210(17)
N62 0.049(2) 0.048(2) 0.073(3) -0.011(2) 0.014(2) -0.0281(19)
N63 0.040(2) 0.0335(19) 0.096(3) -0.004(2) 0.010(2) -0.0150(17)
N64 0.0343(19) 0.042(2) 0.074(3) 0.0030(19) -0.0030(18) -0.0115(16)
N65 0.057(3) 0.046(2) 0.087(3) 0.019(2) -0.006(2) -0.021(2)
N66 0.064(3) 0.086(4) 0.110(5) 0.009(3) 0.016(3) -0.046(3)
O6 0.078(3) 0.048(2) 0.064(2) -0.0027(18) -0.014(2) -0.0135(19)
O7 0.046(2) 0.127(4) 0.121(4) -0.066(3) -0.035(2) 0.000(2)
O8 0.0532(18) 0.0452(17) 0.0447(17) -0.0087(14) -0.0126(14) -0.0207(15)
O9 0.0499(17) 0.0389(15) 0.0425(16) -0.0094(12) -0.0050(13) -0.0224(14)
O10 0.0474(17) 0.0493(17) 0.0379(15) -0.0019(13) -0.0055(13) -0.0270(15)
O11 0.065(2) 0.0329(15) 0.0463(17) -0.0061(13) -0.0158(15) -0.0208(14)
O12 0.097(3) 0.070(3) 0.103(4) -0.003(3) -0.042(3) -0.040(3)
O13 0.066(2) 0.0442(18) 0.0446(18) 0.0020(14) -0.0097(16) -0.0231(17)
O14 0.037(2) 0.050(3) 0.056(3) -0.008(2) -0.0108(19) -0.017(2)
O14' 0.051(8) 0.097(14) 0.125(15) -0.047(11) -0.022(8) -0.021(8)

loop_
_atom_type_symbol
_atom_type_description
_atom_type_scat_dispersion_real
_atom_type_scat_dispersion_imag
_atom_type_scat_source
C C 0.0033 0.0016 'International Tables Vol C Tables 4.2.6.8 and 6.1.1.4'
H H 0.0000 0.0000 'International Tables Vol C Tables 4.2.6.8 and 6.1.1.4'
N N 0.0061 0.0033 'International Tables Vol C Tables 4.2.6.8 and 6.1.1.4'
O O 0.0106 0.0060 'International Tables Vol C Tables 4.2.6.8 and 6.1.1.4'
Co Co 0.3494 0.9721 'International Tables Vol C Tables 4.2.6.8 and 6.1.1.4'

loop_
_geom_angle_atom_site_label_1
_geom_angle_atom_site_label_2
_geom_angle_atom_site_label_3
_geom_angle
N1 Co1 N24 88.18(12)
N1 Co1 N8 89.72(12)
N24 Co1 N8 90.72(12)
N1 Co1 N16 178.94(12)
N24 Co1 N16 91.13(12)
N8 Co1 N16 89.49(12)
N1 Co1 N17 91.68(12)
N24 Co1 N17 89.32(12)
N8 Co1 N17 178.61(12)
N16 Co1 N17 89.12(11)
N1 Co1 N9 90.85(12)
N24 Co1 N9 178.98(12)
N8 Co1 N9 89.57(11)
N16 Co1 N9 89.85(12)
N17 Co1 N9 90.41(11)
N25 Co2 N41 91.63(12)
N25 Co2 N48 177.69(13)
N41 Co2 N48 90.50(12)
N25 Co2 N32 88.49(13)
N41 Co2 N32 89.05(12)
N48 Co2 N32 90.67(13)
N25 Co2 N40 88.18(12)
N41 Co2 N40 179.02(12)
N48 Co2 N40 89.70(13)
N32 Co2 N40 91.91(12)
N25 Co2 N33 90.81(12)
N41 Co2 N33 89.29(11)
N48 Co2 N33 90.10(13)
N32 Co2 N33 178.18(12)
N40 Co2 N33 89.74(12)
C1 N1 N2 106.6(3)
C1 N1 Co1 130.4(2)
N2 N1 Co1 123.0(2)
N3 N2 N1 107.3(3)
N2 N3 N4 110.3(3)
C1 N4 N3 105.3(3)
C3 N5 N6 105.0(3)
N7 N6 N5 110.9(3)
N6 N7 N8 107.0(3)
C3 N8 N7 107.3(3)
C3 N8 Co1 129.9(2)
N7 N8 Co1 122.7(2)
N10 N9 C4 105.7(3)
N10 N9 Co1 123.9(2)
C4 N9 Co1 130.3(2)
N11 N10 N9 108.1(3)
N10 N11 N12 110.8(3)
N11 N12 C4 104.2(3)
C6 N13 N14 104.7(3)
N15 N14 N13 110.8(3)
N14 N15 N16 107.4(3)
N15 N16 C6 106.8(3)
N15 N16 Co1 123.1(2)
C6 N16 Co1 130.1(2)
N18 N17 C7 106.0(3)
N18 N17 Co1 122.7(2)
C7 N17 Co1 131.3(2)
N19 N18 N17 107.6(3)
N18 N19 N20 111.2(3)
N19 N20 C7 104.5(3)
C9 N21 N22 104.8(3)
N23 N22 N21 110.7(3)
N22 N23 N24 107.7(3)
N23 N24 C9 106.5(3)
N23 N24 Co1 123.1(2)
C9 N24 Co1 130.3(2)
C10 N25 N26 106.3(3)
C10 N25 Co2 130.4(3)
N26 N25 Co2 123.3(2)
N27 N26 N25 107.5(3)
N26 N27 N28 110.2(3)
C10 N28 N27 104.8(3)
C12 N29 N30 104.4(4)
N31 N30 N29 111.8(3)
N30 N31 N32 106.9(4)
N31 N32 C12 106.7(3)
N31 N32 Co2 125.0(3)
C12 N32 Co2 128.3(3)
C13 N33 N34 106.3(3)
C13 N33 Co2 130.6(2)
N34 N33 Co2 123.1(2)
N35 N34 N33 107.4(3)
N34 N35 N36 110.8(3)
C13 N36 N35 104.6(3)
C15 N37 N38 104.7(3)
N39 N38 N37 110.5(3)
N38 N39 N40 107.5(3)
C15 N40 N39 106.9(3)
C15 N40 Co2 129.8(2)
N39 N40 Co2 123.1(2)
N42 N41 C16 106.4(3)
N42 N41 Co2 123.0(2)
C16 N41 Co2 130.2(2)
N43 N42 N41 107.4(3)
N42 N43 N44 110.7(3)
C16 N44 N43 104.3(3)
N46 N45 C18 105.2(3)
N47 N46 N45 110.7(3)
N46 N47 N48 107.6(3)
C18 N48 N47 106.9(3)
C18 N48 Co2 129.8(3)
N47 N48 Co2 123.1(3)
N4 C1 N1 110.4(3)
N4 C1 C2 124.0(3)
N1 C1 C2 125.5(3)
N5 C3 N8 109.8(3)
N5 C3 C2 124.7(3)
N8 C3 C2 125.4(3)
N9 C4 N12 111.2(3)
N9 C4 C5 126.1(3)
N12 C4 C5 122.7(3)
O1 C5 C4 119.6(4)
O1 C5 C6 123.2(4)
C4 C5 C6 117.2(3)
N13 C6 N16 110.3(3)
N13 C6 C5 123.6(3)
N16 C6 C5 126.0(3)
N20 C7 N17 110.7(3)
N20 C7 C8 124.0(3)
N17 C7 C8 125.2(3)
O2 C8 C7 121.6(4)
O2 C8 C9 121.3(4)
C7 C8 C9 117.2(3)
C1 C2 C3 114.4(3)
C1 C2 H2A 108.7
C3 C2 H2A 108.7
C1 C2 H2B 108.7
C3 C2 H2B 108.7
H2A C2 H2B 107.6
N21 C9 N24 110.2(3)
N21 C9 C8 123.5(3)
N24 C9 C8 126.3(3)
N28 C10 N25 111.1(4)
N28 C10 C11 124.0(4)
N25 C10 C11 124.8(4)
C10 C11 C12 111.8(3)
C10 C11 H11A 109.3
C12 C11 H11A 109.3
C10 C11 H11B 109.3
C12 C11 H11B 109.3
H11A C11 H11B 107.9
N29 C12 N32 110.3(4)
N29 C12 C11 123.3(4)
N32 C12 C11 126.4(3)
N36 C13 N33 110.9(3)
N36 C13 C14 123.7(3)
N33 C13 C14 125.4(3)
O4 C14 C15 121.3(3)
O4 C14 C13 121.2(3)
C15 C14 C13 117.4(3)
N37 C15 N40 110.4(3)
N37 C15 C14 123.3(3)
N40 C15 C14 126.2(3)
N44 C16 N41 111.2(3)
N44 C16 C17 123.9(3)
N41 C16 C17 124.7(3)
O5 C17 C18 122.2(4)
O5 C17 C16 120.1(4)
C18 C17 C16 117.6(3)
N48 C18 N45 109.6(4)
N48 C18 C17 126.2(3)
N45 C18 C17 124.3(4)
N49 C19 N51 121.5(4)
N49 C19 N50 120.4(4)
N51 C19 N50 118.2(4)
N54 C20 N52 120.2(4)
N54 C20 N53 119.2(4)
N52 C20 N53 120.6(4)
N57 C21 N55 119.6(4)
N57 C21 N56 120.9(4)
N55 C21 N56 119.6(4)
N59 C22 N60 120.4(4)
N59 C22 N58 120.5(4)
N60 C22 N58 119.0(4)
N61 C23 N63 120.0(4)
N61 C23 N62 120.4(4)
N63 C23 N62 119.6(4)
N64 C24 N65 120.8(5)
N64 C24 N66 117.3(5)
N65 C24 N66 121.9(5)
C19 N49 H49A 120.0
C19 N49 H49B 120.0
H49A N49 H49B 120.0
C19 N50 H50A 120.0
C19 N50 H50B 120.0
H50A N50 H50B 120.0
C19 N51 H51A 120.0
C19 N51 H51B 120.0
H51A N51 H51B 120.0
C20 N52 H52A 120.0
C20 N52 H52B 120.0
H52A N52 H52B 120.0
C20 N53 H53A 120.0
C20 N53 H53B 120.0
H53A N53 H53B 120.0
C20 N54 H54A 120.0
C20 N54 H54B 120.0
H54A N54 H54B 120.0
C21 N55 H55A 120.0
C21 N55 H55B 120.0
H55A N55 H55B 120.0
C21 N56 H56A 120.0
C21 N56 H56B 120.0
H56A N56 H56B 120.0
C21 N57 H57A 120.0
C21 N57 H57B 120.0
H57A N57 H57B 120.0
C22 N58 H58A 120.0
C22 N58 H58B 120.0
H58A N58 H58B 120.0
C22 N59 H59A 120.0
C22 N59 H59B 120.0
H59A N59 H59B 120.0
C22 N60 H60A 120.0
C22 N60 H60B 120.0
H60A N60 H60B 120.0
C23 N61 H61A 120.0
C23 N61 H61B 120.0
H61A N61 H61B 120.0
C23 N62 H62A 120.0
C23 N62 H62B 120.0
H62A N62 H62B 120.0
C23 N63 H63A 120.0
C23 N63 H63B 120.0
H63A N63 H63B 120.0
C24 N64 H64A 120.0
C24 N64 H64B 120.0
H64A N64 H64B 120.0
C24 N65 H65A 120.0
C24 N65 H65B 120.0
H65A N65 H65B 120.0
C24 N66 H66A 120.0
C24 N66 H66B 120.0
H66A N66 H66B 120.0
H8A' O8 H8B' 106.4
H9A O9 H9B 112.1
H13A O13 H13B 108.5
H14B O14 H14A 110.5
H14B O14' H14A 59.0

loop_
_geom_bond_atom_site_label_1
_geom_bond_atom_site_label_2
_geom_bond_distance
Co1 N1 1.923(3)
Co1 N24 1.924(3)
Co1 N8 1.926(3)
Co1 N16 1.930(3)
Co1 N17 1.932(3)
Co1 N9 1.932(3)
Co2 N25 1.917(3)
Co2 N41 1.922(3)
Co2 N48 1.923(3)
Co2 N32 1.926(3)
Co2 N40 1.927(3)
Co2 N33 1.933(3)
O1 C5 1.215(5)
O2 C8 1.226(5)
O4 C14 1.224(4)
O5 C17 1.212(5)
N1 C1 1.335(4)
N1 N2 1.352(4)
N2 N3 1.312(4)
N3 N4 1.350(4)
N4 C1 1.321(5)
N5 C3 1.328(4)
N5 N6 1.352(5)
N6 N7 1.307(4)
N7 N8 1.345(4)
N8 C3 1.341(4)
N9 N10 1.331(4)
N9 C4 1.336(4)
N10 N11 1.321(4)
N11 N12 1.328(5)
N12 C4 1.337(4)
N13 C6 1.337(5)
N13 N14 1.342(5)
N14 N15 1.320(4)
N15 N16 1.339(4)
N16 C6 1.340(4)
N17 N18 1.342(4)
N17 C7 1.346(4)
N18 N19 1.319(4)
N19 N20 1.335(5)
N20 C7 1.337(5)
N21 C9 1.331(5)
N21 N22 1.345(5)
N22 N23 1.308(5)
N23 N24 1.340(4)
N24 C9 1.343(4)
N25 C10 1.336(4)
N25 N26 1.347(4)
N26 N27 1.314(5)
N27 N28 1.356(5)
N28 C10 1.317(5)
N29 C12 1.326(5)
N29 N30 1.334(6)
N30 N31 1.310(5)
N31 N32 1.334(4)
N32 C12 1.346(5)
N33 C13 1.332(4)
N33 N34 1.339(4)
N34 N35 1.320(4)
N35 N36 1.335(4)
N36 C13 1.331(4)
N37 C15 1.330(5)
N37 N38 1.351(5)
N38 N39 1.314(4)
N39 N40 1.339(4)
N40 C15 1.335(4)
N41 N42 1.333(4)
N41 C16 1.338(4)
N42 N43 1.324(4)
N43 N44 1.342(5)
N44 C16 1.326(5)
N45 N46 1.329(5)
N45 C18 1.348(5)
N46 N47 1.307(5)
N47 N48 1.345(4)
N48 C18 1.325(5)
C1 C2 1.482(5)
C3 C2 1.490(5)
C4 C5 1.464(5)
C5 C6 1.472(5)
C7 C8 1.461(5)
C8 C9 1.474(5)
C2 H2A 0.9900
C2 H2B 0.9900
C10 C11 1.481(6)
C11 C12 1.482(6)
C11 H11A 0.9900
C11 H11B 0.9900
C13 C14 1.469(5)
C14 C15 1.466(5)
C16 C17 1.477(6)
C17 C18 1.477(6)
C19 N49 1.315(5)
C19 N51 1.324(5)
C19 N50 1.328(5)
C20 N54 1.318(5)
C20 N52 1.325(5)
C20 N53 1.327(5)
C21 N57 1.299(5)
C21 N55 1.318(5)
C21 N56 1.336(5)
C22 N59 1.307(5)
C22 N60 1.326(5)
C22 N58 1.344(5)
C23 N61 1.315(6)
C23 N63 1.315(6)
C23 N62 1.326(5)
C24 N64 1.308(6)
C24 N65 1.310(7)
C24 N66 1.337(6)
N49 H49A 0.8800
N49 H49B 0.8800
N50 H50A 0.8800
N50 H50B 0.8800
N51 H51A 0.8800
N51 H51B 0.8800
N52 H52A 0.8800
N52 H52B 0.8800
N53 H53A 0.8800
N53 H53B 0.8800
N54 H54A 0.8800
N54 H54B 0.8800
N55 H55A 0.8800
N55 H55B 0.8800
N56 H56A 0.8800
N56 H56B 0.8800
N57 H57A 0.8800
N57 H57B 0.8800
N58 H58A 0.8800
N58 H58B 0.8800
N59 H59A 0.8800
N59 H59B 0.8800
N60 H60A 0.8800
N60 H60B 0.8800
N61 H61A 0.8800
N61 H61B 0.8800
N62 H62A 0.8800
N62 H62B 0.8800
N63 H63A 0.8800
N63 H63B 0.8800
N64 H64A 0.8800
N64 H64B 0.8800
N65 H65A 0.8800
N65 H65B 0.8800
N66 H66A 0.8800
N66 H66B 0.8800
O8 H8A' 0.8645
O8 H8B' 0.8422
O9 H9A 0.8506
O9 H9B 0.8383
O13 H13A 0.8555
O13 H13B 0.8480
O14 H14B 0.8443
O14 H14A 0.8437
O14' H14B 1.4049
O14' H14A 1.4098

loop_
_geom_torsion_atom_site_label_1
_geom_torsion_atom_site_label_2
_geom_torsion_atom_site_label_3
_geom_torsion_atom_site_label_4
_geom_torsion
N24 Co1 N1 C1 99.9(3)
N8 Co1 N1 C1 9.1(3)
N16 Co1 N1 C1 51(7)
N17 Co1 N1 C1 -170.9(3)
N9 Co1 N1 C1 -80.4(3)
N24 Co1 N1 N2 -78.1(3)
N8 Co1 N1 N2 -168.8(3)
N16 Co1 N1 N2 -127(6)
N17 Co1 N1 N2 11.2(3)
N9 Co1 N1 N2 101.6(3)
C1 N1 N2 N3 0.0(4)
Co1 N1 N2 N3 178.3(2)
N1 N2 N3 N4 0.1(4)
N2 N3 N4 C1 -0.2(4)
C3 N5 N6 N7 0.1(4)
N5 N6 N7 N8 -0.1(4)
N6 N7 N8 C3 0.1(4)
N6 N7 N8 Co1 -176.6(2)
N1 Co1 N8 C3 -8.2(3)
N24 Co1 N8 C3 -96.4(3)
N16 Co1 N8 C3 172.5(3)
N17 Co1 N8 C3 172(27)
N9 Co1 N8 C3 82.6(3)
N1 Co1 N8 N7 167.6(3)
N24 Co1 N8 N7 79.4(3)
N16 Co1 N8 N7 -11.7(3)
N17 Co1 N8 N7 -12(5)
N9 Co1 N8 N7 -101.6(3)
N1 Co1 N9 N10 1.5(3)
N24 Co1 N9 N10 19(7)
N8 Co1 N9 N10 -88.2(3)
N16 Co1 N9 N10 -177.7(3)
N17 Co1 N9 N10 93.2(3)
N1 Co1 N9 C4 -175.0(3)
N24 Co1 N9 C4 -158(7)
N8 Co1 N9 C4 95.3(3)
N16 Co1 N9 C4 5.8(3)
N17 Co1 N9 C4 -83.3(3)
C4 N9 N10 N11 -0.8(4)
Co1 N9 N10 N11 -178.0(2)
N9 N10 N11 N12 0.6(4)
N10 N11 N12 C4 -0.2(4)
C6 N13 N14 N15 0.6(4)
N13 N14 N15 N16 -0.8(4)
N14 N15 N16 C6 0.6(4)
N14 N15 N16 Co1 -177.3(2)
N1 Co1 N16 N15 42(7)
N24 Co1 N16 N15 -7.3(3)
N8 Co1 N16 N15 83.4(3)
N17 Co1 N16 N15 -96.6(3)
N9 Co1 N16 N15 173.0(3)
N1 Co1 N16 C6 -136(6)
N24 Co1 N16 C6 175.3(3)
N8 Co1 N16 C6 -94.0(3)
N17 Co1 N16 C6 86.0(3)
N9 Co1 N16 C6 -4.4(3)
N1 Co1 N17 N18 88.3(3)
N24 Co1 N17 N18 176.4(3)
N8 Co1 N17 N18 -92(5)
N16 Co1 N17 N18 -92.4(3)
N9 Co1 N17 N18 -2.6(3)
N1 Co1 N17 C7 -92.4(3)
N24 Co1 N17 C7 -4.2(3)
N8 Co1 N17 C7 88(5)
N16 Co1 N17 C7 86.9(3)
N9 Co1 N17 C7 176.8(3)
C7 N17 N18 N19 -0.5(4)
Co1 N17 N18 N19 179.0(2)
N17 N18 N19 N20 0.4(4)
N18 N19 N20 C7 -0.2(4)
C9 N21 N22 N23 -1.3(5)
N21 N22 N23 N24 0.7(5)
N22 N23 N24 C9 0.1(5)
N22 N23 N24 Co1 -177.7(3)
N1 Co1 N24 N23 -85.0(3)
N8 Co1 N24 N23 4.7(3)
N16 Co1 N24 N23 94.2(3)
N17 Co1 N24 N23 -176.7(3)
N9 Co1 N24 N23 -102(7)
N1 Co1 N24 C9 97.7(3)
N8 Co1 N24 C9 -172.6(3)
N16 Co1 N24 C9 -83.1(3)
N17 Co1 N24 C9 6.0(3)
N9 Co1 N24 C9 80(7)
N41 Co2 N25 C10 70.7(3)
N48 Co2 N25 C10 -87(3)
N32 Co2 N25 C10 -18.3(3)
N40 Co2 N25 C10 -110.2(3)
N33 Co2 N25 C10 160.0(3)
N41 Co2 N25 N26 -109.4(3)
N48 Co2 N25 N26 93(3)
N32 Co2 N25 N26 161.6(3)
N40 Co2 N25 N26 69.6(3)
N33 Co2 N25 N26 -20.1(3)
C10 N25 N26 N27 0.9(4)
Co2 N25 N26 N27 -179.0(2)
N25 N26 N27 N28 -0.3(4)
N26 N27 N28 C10 -0.4(5)
C12 N29 N30 N31 0.2(5)
N29 N30 N31 N32 0.1(5)
N30 N31 N32 C12 -0.4(4)
N30 N31 N32 Co2 179.1(3)
N25 Co2 N32 N31 -161.6(3)
N41 Co2 N32 N31 106.7(3)
N48 Co2 N32 N31 16.2(3)
N40 Co2 N32 N31 -73.5(3)
N33 Co2 N32 N31 131(4)
N25 Co2 N32 C12 17.7(3)
N41 Co2 N32 C12 -74.0(3)
N48 Co2 N32 C12 -164.4(3)
N40 Co2 N32 C12 105.8(3)
N33 Co2 N32 C12 -50(4)
N25 Co2 N33 C13 95.1(3)
N41 Co2 N33 C13 -173.3(3)
N48 Co2 N33 C13 -82.8(3)
N32 Co2 N33 C13 162(4)
N40 Co2 N33 C13 6.9(3)
N25 Co2 N33 N34 -84.5(3)
N41 Co2 N33 N34 7.2(3)
N48 Co2 N33 N34 97.7(3)
N32 Co2 N33 N34 -17(4)
N40 Co2 N33 N34 -172.6(3)
C13 N33 N34 N35 -0.4(4)
Co2 N33 N34 N35 179.3(3)
N33 N34 N35 N36 0.4(5)
N34 N35 N36 C13 -0.2(5)
C15 N37 N38 N39 0.4(5)
N37 N38 N39 N40 -0.3(5)
N38 N39 N40 C15 0.1(5)
N38 N39 N40 Co2 176.2(3)
N25 Co2 N40 C15 -99.6(3)
N41 Co2 N40 C15 -21(7)
N48 Co2 N40 C15 81.3(3)
N32 Co2 N40 C15 171.9(3)
N33 Co2 N40 C15 -8.8(3)
N25 Co2 N40 N39 85.2(3)
N41 Co2 N40 N39 164(27)
N48 Co2 N40 N39 -93.9(3)
N32 Co2 N40 N39 -3.2(3)
N33 Co2 N40 N39 176.0(3)
N25 Co2 N41 N42 -0.3(3)
N48 Co2 N41 N42 178.9(3)
N32 Co2 N41 N42 88.2(3)
N40 Co2 N41 N42 -79(7)
N33 Co2 N41 N42 -91.0(3)
N25 Co2 N41 C16 170.9(3)
N48 Co2 N41 C16 -10.0(3)
N32 Co2 N41 C16 -100.7(3)
N40 Co2 N41 C16 92(7)
N33 Co2 N41 C16 80.1(3)
C16 N41 N42 N43 0.3(4)
Co2 N41 N42 N43 173.3(2)
N41 N42 N43 N44 -0.7(4)
N42 N43 N44 C16 0.7(4)
C18 N45 N46 N47 -0.6(5)
N45 N46 N47 N48 0.7(5)
N46 N47 N48 C18 -0.4(5)
N46 N47 N48 Co2 175.2(3)
N25 Co2 N48 C18 160(3)
N41 Co2 N48 C18 2.0(4)
N32 Co2 N48 C18 91.0(4)
N40 Co2 N48 C18 -177.1(4)
N33 Co2 N48 C18 -87.3(4)
N25 Co2 N48 N47 -15(3)
N41 Co2 N48 N47 -172.6(3)
N32 Co2 N48 N47 -83.6(3)
N40 Co2 N48 N47 8.3(3)
N33 Co2 N48 N47 98.1(3)
N3 N4 C1 N1 0.1(4)
N3 N4 C1 C2 176.8(3)
N2 N1 C1 N4 -0.1(4)
Co1 N1 C1 N4 -178.3(2)
N2 N1 C1 C2 -176.6(3)
Co1 N1 C1 C2 5.2(5)
N6 N5 C3 N8 0.0(4)
N6 N5 C3 C2 -176.9(3)
N7 N8 C3 N5 0.0(4)
Co1 N8 C3 N5 176.3(2)
N7 N8 C3 C2 176.8(3)
Co1 N8 C3 C2 -6.9(5)
N10 N9 C4 N12 0.7(4)
Co1 N9 C4 N12 177.6(2)
N10 N9 C4 C5 -179.5(3)
Co1 N9 C4 C5 -2.5(5)
N11 N12 C4 N9 -0.3(4)
N11 N12 C4 C5 179.8(3)
N9 C4 C5 O1 177.3(4)
N12 C4 C5 O1 -2.9(6)
N9 C4 C5 C6 -4.2(5)
N12 C4 C5 C6 175.7(3)
N14 N13 C6 N16 -0.2(4)
N14 N13 C6 C5 177.7(3)
N15 N16 C6 N13 -0.3(4)
Co1 N16 C6 N13 177.4(2)
N15 N16 C6 C5 -178.1(3)
Co1 N16 C6 C5 -0.4(5)
O1 C5 C6 N13 6.6(6)
C4 C5 C6 N13 -171.9(4)
O1 C5 C6 N16 -175.9(4)
C4 C5 C6 N16 5.6(6)
N19 N20 C7 N17 -0.1(4)
N19 N20 C7 C8 -179.5(4)
N18 N17 C7 N20 0.4(4)
Co1 N17 C7 N20 -179.0(2)
N18 N17 C7 C8 179.7(4)
Co1 N17 C7 C8 0.3(6)
N20 C7 C8 O2 3.2(7)
N17 C7 C8 O2 -176.1(4)
N20 C7 C8 C9 -177.0(4)
N17 C7 C8 C9 3.7(6)
N4 C1 C2 C3 161.4(3)
N1 C1 C2 C3 -22.4(5)
N5 C3 C2 C1 -160.3(3)
N8 C3 C2 C1 23.3(5)
N22 N21 C9 N24 1.3(5)
N22 N21 C9 C8 -177.9(4)
N23 N24 C9 N21 -0.9(4)
Co1 N24 C9 N21 176.7(3)
N23 N24 C9 C8 178.3(4)
Co1 N24 C9 C8 -4.1(6)
O2 C8 C9 N21 -3.0(7)
C7 C8 C9 N21 177.2(4)
O2 C8 C9 N24 177.9(4)
C7 C8 C9 N24 -1.8(6)
N27 N28 C10 N25 0.9(5)
N27 N28 C10 C11 -177.6(4)
N26 N25 C10 N28 -1.2(4)
Co2 N25 C10 N28 178.7(3)
N26 N25 C10 C11 177.3(4)
Co2 N25 C10 C11 -2.8(6)
N28 C10 C11 C12 -152.7(4)
N25 C10 C11 C12 29.0(6)
N30 N29 C12 N32 -0.5(5)
N30 N29 C12 C11 177.3(4)
N31 N32 C12 N29 0.6(4)
Co2 N32 C12 N29 -178.9(3)
N31 N32 C12 C11 -177.1(4)
Co2 N32 C12 C11 3.5(6)
C10 C11 C12 N29 153.1(4)
C10 C11 C12 N32 -29.5(6)
N35 N36 C13 N33 0.0(4)
N35 N36 C13 C14 -178.1(4)
N34 N33 C13 N36 0.2(4)
Co2 N33 C13 N36 -179.4(3)
N34 N33 C13 C14 178.3(3)
Co2 N33 C13 C14 -1.3(5)
N36 C13 C14 O4 -5.5(6)
N33 C13 C14 O4 176.7(4)
N36 C13 C14 C15 172.5(4)
N33 C13 C14 C15 -5.3(6)
N38 N37 C15 N40 -0.4(5)
N38 N37 C15 C14 178.7(4)
N39 N40 C15 N37 0.2(5)
Co2 N40 C15 N37 -175.6(3)
N39 N40 C15 C14 -178.9(4)
Co2 N40 C15 C14 5.4(6)
O4 C14 C15 N37 2.4(6)
C13 C14 C15 N37 -175.7(4)
O4 C14 C15 N40 -178.7(4)
C13 C14 C15 N40 3.3(6)
N43 N44 C16 N41 -0.5(4)
N43 N44 C16 C17 175.9(4)
N42 N41 C16 N44 0.1(4)
Co2 N41 C16 N44 -172.2(3)
N42 N41 C16 C17 -176.3(4)
Co2 N41 C16 C17 11.5(6)
N44 C16 C17 O5 -1.7(7)
N41 C16 C17 O5 174.2(4)
N44 C16 C17 C18 -178.3(4)
N41 C16 C17 C18 -2.4(6)
N47 N48 C18 N45 0.0(5)
Co2 N48 C18 N45 -175.2(3)
N47 N48 C18 C17 -179.9(4)
Co2 N48 C18 C17 4.9(6)
N46 N45 C18 N48 0.3(5)
N46 N45 C18 C17 -179.7(4)
O5 C17 C18 N48 177.8(5)
C16 C17 C18 N48 -5.8(7)
O5 C17 C18 N45 -2.1(8)
C16 C17 C18 N45 174.3(4)
